data_4322041
loop_
_publ_author_name
'Ina Loose'
'Elisabeth Droste'
'Michael B\"osing'
'Heinrich Pohlmann'
'Michael H. Dickman'
'Cristina Rosu'
'Michael T. Pope'
'Bernt Krebs'

_publ_contact_author
;
Bernt Krebs
Anorganisch-Chemisches Institut
Westfaelische Wilhelms-Universitaet Muenster
Wilhelm-Klemm-Strasse 8
48149 Muenster
Bundesrepublik Deutschland
;
_publ_contact_author_email krebs@uni-muenster.de
_publ_contact_author_fax '0049 251 83 83 66'
_publ_contact_author_phone '0049 251 83 31 31'
_publ_section_title
;
 Heteropolymetalate Clusters of the Subvalent Main Group Elements BiIII
 and SbIII
;
_journal_name_full 'Inorganic Chemistry'
_journal_page_first 2688
_journal_page_last 2694
_journal_paper_doi 10.1021/ic981313m
_journal_volume 38
_journal_year 1999
_chemical_formula_sum 'C0 H72 Fe2 K6 Na O105 Sb2 W20'
_chemical_formula_weight 6042.37
_chemical_name_systematic
; 
 ? 
;
_space_group_IT_number 14
_symmetry_cell_setting monoclinic
_symmetry_space_group_name_Hall '-P 2yn'
_symmetry_space_group_name_H-M 'P 1 21/n 1'
_atom_sites_solution_hydrogens geom
_atom_sites_solution_primary direct
_atom_sites_solution_secondary difmap
_audit_creation_method SHELXL
_cell_angle_alpha 90.00
_cell_angle_beta 112.57(3)
_cell_angle_gamma 90.00
_cell_formula_units_Z 2
_cell_length_a 17.995(9)
_cell_length_b 11.976(5)
_cell_length_c 22.080(12)
_cell_measurement_temperature 293(2)
_cell_volume 4394(4)
_computing_structure_refinement 'SHELXL-93 (Sheldrick, 1993)'
_computing_structure_solution 'SHELXS-86 (Sheldrick, 1990)'
_diffrn_ambient_temperature 293(2)
_diffrn_radiation_monochromator graphite
_diffrn_radiation_source 'fine-focus sealed tube'
_diffrn_radiation_type MoK\a
_diffrn_radiation_wavelength 0.71069
_diffrn_reflns_av_R_equivalents 0.0000
_diffrn_reflns_av_sigmaI/netI 0.0505
_diffrn_reflns_limit_h_max 20
_diffrn_reflns_limit_h_min -22
_diffrn_reflns_limit_k_max 14
_diffrn_reflns_limit_k_min 0
_diffrn_reflns_limit_l_max 27
_diffrn_reflns_limit_l_min 0
_diffrn_reflns_number 8638
_diffrn_reflns_theta_max 26.00
_diffrn_reflns_theta_min 2.10
_exptl_absorpt_coefficient_mu 27.405
_exptl_crystal_density_diffrn 4.567
_exptl_crystal_F_000 5342
_refine_diff_density_max 9.161
_refine_diff_density_min -5.455
_refine_diff_density_rms 0.997
_refine_ls_extinction_method none
_refine_ls_goodness_of_fit_all 1.024
_refine_ls_goodness_of_fit_obs 1.105
_refine_ls_matrix_type full
_refine_ls_number_parameters 340
_refine_ls_number_reflns 8638
_refine_ls_number_restraints 0
_refine_ls_restrained_S_all 1.024
_refine_ls_restrained_S_obs 1.105
_refine_ls_R_factor_all 0.1109
_refine_ls_R_factor_obs 0.0962
_refine_ls_shift/esd_max 0.004
_refine_ls_shift/esd_mean 0.000
_refine_ls_structure_factor_coef Fsqd
_refine_ls_weighting_details 'w=1/[\s^2^(Fo^2^)+(0.2104P)^2^+0.0000P] where P=(Fo^2^+2Fc^2^)/3'
_refine_ls_weighting_scheme calc
_refine_ls_wR_factor_all 0.2644
_refine_ls_wR_factor_obs 0.2521
_reflns_number_observed 6732
_reflns_number_total 8638
_reflns_observed_criterion >2sigma(I)
_cod_data_source_file ic981313m_5.cif
_cod_data_source_block fesbw(7)
_cod_depositor_comments
;
The following automatic conversions were performed:

'_refine_ls_weighting_scheme' value 'calc
w=1/[\s^2^(Fo^2^)+(0.2104P)^2^+0.0000P] where P=(Fo^2^+2Fc^2^)/3' was
changed to 'calc'. New tag '_refine_ls_weighting_details' was
created. The value of the new tag was set to
'w=1/[\s^2^(Fo^2^)+(0.2104P)^2^+0.0000P] where P=(Fo^2^+2Fc^2^)/3'.

Automatic conversion script
Id: cif_fix_values 3143 2015-03-26 13:38:13Z robertas 
;
_cod_original_cell_volume 4394.0(37)
_cod_database_code 4322041

loop_
_symmetry_equiv_pos_as_xyz
'x, y, z'
'-x+1/2, y+1/2, -z+1/2'
'-x, -y, -z'
'x-1/2, -y-1/2, z-1/2'

loop_
_atom_site_aniso_label
_atom_site_aniso_U_11
_atom_site_aniso_U_22
_atom_site_aniso_U_33
_atom_site_aniso_U_23
_atom_site_aniso_U_13
_atom_site_aniso_U_12
W1 0.0293(5) 0.0364(6) 0.0314(6) -0.0004(4) 0.0193(4) -0.0007(4)
W2 0.0293(5) 0.0406(6) 0.0300(6) -0.0004(4) 0.0172(4) 0.0010(4)
W3 0.0344(6) 0.0356(6) 0.0347(6) -0.0016(4) 0.0217(5) -0.0005(4)
W4 0.0285(5) 0.0396(6) 0.0333(6) -0.0001(4) 0.0190(4) 0.0001(4)
W5 0.0304(5) 0.0374(6) 0.0330(6) 0.0033(4) 0.0185(4) 0.0027(4)
W6 0.0320(5) 0.0371(6) 0.0347(6) -0.0025(4) 0.0203(5) 0.0014(4)
W7 0.0317(5) 0.0392(6) 0.0365(6) 0.0016(5) 0.0218(5) -0.0011(4)
W8 0.0356(6) 0.0394(6) 0.0318(6) 0.0002(4) 0.0210(5) -0.0006(4)
W9 0.0322(5) 0.0369(6) 0.0335(6) 0.0036(4) 0.0195(5) 0.0024(4)
W10 0.0311(5) 0.0389(6) 0.0362(6) 0.0060(5) 0.0195(5) 0.0019(4)
Sb 0.0284(8) 0.0349(9) 0.0290(9) 0.0011(7) 0.0187(7) 0.0017(6)
Fe 0.033(2) 0.041(2) 0.034(2) 0.002(2) 0.023(2) -0.001(2)
K1 0.059(5) 0.068(5) 0.046(4) 0.000(4) 0.024(4) 0.018(4)
K2 0.056(5) 0.076(6) 0.077(6) 0.003(5) 0.032(5) 0.006(4)
K3 0.068(6) 0.085(7) 0.072(6) 0.009(5) 0.032(5) 0.006(5)

loop_
_atom_site_label
_atom_site_type_symbol
_atom_site_fract_x
_atom_site_fract_y
_atom_site_fract_z
_atom_site_U_iso_or_equiv
_atom_site_thermal_displace_type
_atom_site_occupancy
_atom_site_calc_flag
_atom_site_refinement_flags
_atom_site_disorder_group
W1 W -0.42050(6) 0.13251(10) 0.08629(5) 0.0301(3) Uani 1 d . .
W2 W -0.21844(6) 0.10327(10) 0.14265(6) 0.0316(3) Uani 1 d . .
W3 W -0.30635(7) 0.32053(10) 0.04880(6) 0.0324(3) Uani 1 d . .
W4 W -0.12419(6) 0.01025(10) 0.03008(6) 0.0316(3) Uani 1 d . .
W5 W -0.23018(7) -0.17710(10) 0.07101(6) 0.0317(3) Uani 1 d . .
W6 W -0.24751(7) -0.16350(10) -0.08376(6) 0.0324(3) Uani 1 d . .
W7 W -0.22517(7) 0.24685(10) -0.07679(6) 0.0332(3) Uani 1 d . .
W8 W -0.35173(7) 0.07158(10) -0.18975(6) 0.0332(3) Uani 1 d . .
W9 W -0.42009(7) 0.28308(10) -0.12765(6) 0.0321(3) Uani 1 d . .
W10 W -0.41568(7) -0.19551(10) 0.08903(6) 0.0334(3) Uani 1 d . .
Sb Sb -0.36564(10) 0.0255(2) -0.03456(9) 0.0285(4) Uani 1 d . .
Fe Fe -0.5477(2) 0.1802(4) 0.1825(2) 0.0332(9) Uani 1 d . .
K1 K -0.3869(5) 0.4887(8) 0.1575(4) 0.057(2) Uani 1 d . .
K2 K -0.1252(6) 0.0191(9) -0.1578(6) 0.068(2) Uani 1 d . .
K3 K -0.0960(7) 0.3657(10) 0.2373(6) 0.073(3) Uani 1 d . .
O1 O -0.2208(11) 0.2609(16) 0.1247(10) 0.030(4) Uiso 1 d . .
O2 O -0.2572(11) -0.0451(16) -0.0071(10) 0.030(4) Uiso 1 d . .
O3 O -0.3330(11) 0.1371(16) -0.0885(10) 0.032(4) Uiso 1 d . .
O4 O -0.1433(12) 0.1102(18) 0.2184(11) 0.038(5) Uiso 1 d . .
O5 O -0.0227(11) 0.0286(16) 0.0599(10) 0.031(4) Uiso 1 d . .
O6 O -0.1534(14) 0.3405(20) -0.0812(12) 0.046(5) Uiso 1 d . .
O7 O -0.2903(13) 0.4595(18) 0.0642(11) 0.040(5) Uiso 1 d . .
O8 O -0.3277(13) 0.1251(18) 0.0446(11) 0.039(5) Uiso 1 d . .
O9 O -0.1535(12) 0.0973(17) 0.0883(10) 0.035(4) Uiso 1 d . .
O10 O -0.1584(11) 0.1267(16) -0.0346(10) 0.031(4) Uiso 1 d . .
O11 O -0.2361(12) 0.2891(18) 0.0000(11) 0.038(4) Uiso 1 d . .
O12 O -0.3085(13) 0.1205(18) 0.1642(11) 0.040(5) Uiso 1 d . .
O13 O -0.2300(12) -0.0504(17) 0.1280(10) 0.034(4) Uiso 1 d . .
O14 O -0.1243(11) -0.1139(16) 0.0864(10) 0.031(4) Uiso 1 d . .
O15 O -0.1420(12) -0.0975(18) -0.0401(11) 0.036(4) Uiso 1 d . .
O16 O -0.2555(13) 0.1719(19) -0.1592(12) 0.041(5) Uiso 1 d . .
O17 O -0.3186(12) 0.3424(17) -0.1206(11) 0.037(4) Uiso 1 d . .
O18 O -0.3905(11) 0.3203(15) -0.0383(9) 0.028(4) Uiso 1 d . .
O19 O -0.3794(11) 0.2907(16) 0.0888(10) 0.030(4) Uiso 1 d . .
O20 O -0.2281(12) -0.2532(17) -0.0042(11) 0.035(4) Uiso 1 d . .
O21 O -0.2740(11) -0.0407(16) -0.1437(10) 0.030(4) Uiso 1 d . .
O22 O -0.4196(13) 0.1989(18) -0.2039(11) 0.039(5) Uiso 1 d . .
O23 O -0.4745(12) 0.1629(17) 0.1369(11) 0.036(4) Uiso 1 d . .
O24 O -0.2042(12) -0.2861(18) 0.1250(11) 0.037(4) Uiso 1 d . .
O25 O -0.2209(14) -0.2658(19) -0.1273(12) 0.044(5) Uiso 1 d . .
O26 O -0.3557(13) 0.0598(18) -0.2678(11) 0.039(5) Uiso 1 d . .
O27 O -0.4824(14) 0.3940(20) -0.1634(12) 0.045(5) Uiso 1 d . .
O28 O -0.4213(11) -0.0211(16) 0.0861(10) 0.031(4) Uiso 1 d . .
O29 O -0.3432(11) -0.1710(16) 0.0412(10) 0.030(4) Uiso 1 d . .
O30 O -0.3538(14) -0.1872(19) -0.1055(12) 0.044(5) Uiso 1 d . .
O31 O -0.4296(13) -0.0239(18) -0.1858(11) 0.040(5) Uiso 1 d . .
O32 O -0.4956(13) 0.1782(17) -0.1181(11) 0.037(4) Uiso 1 d . .
O33 O -0.4938(11) 0.1598(16) 0.0079(10) 0.032(4) Uiso 1 d . .
O34 O -0.4295(15) -0.3360(20) 0.0721(13) 0.047(5) Uiso 1 d . .
O35 O -0.3436(14) -0.1921(19) 0.1664(12) 0.043(5) Uiso 1 d . .
OW1 O -0.5345(16) 0.3506(22) 0.1731(14) 0.054(6) Uiso 1 d . .
OW2 O -0.6040(16) 0.2195(22) 0.2460(14) 0.052(6) Uiso 1 d . .
OW3 O -0.4471(17) 0.1926(24) 0.2662(15) 0.058(7) Uiso 1 d . .
A1 O -0.2205(16) 0.5266(23) 0.2121(15) 0.056(6) Uiso 1 d . .
A2 O -0.3288(15) 0.3086(20) 0.2407(13) 0.048(5) Uiso 1 d . .
A3 O -0.0297(19) 0.2188(27) -0.1290(17) 0.068(8) Uiso 1 d . .
A4 O 0.0022(23) 0.0292(32) -0.2159(20) 0.085(10) Uiso 1 d . .
A5 O -0.2600(23) -0.1639(31) -0.2561(20) 0.081(9) Uiso 1 d . .
A6 O -0.5453(27) 0.4379(39) 0.0537(24) 0.104(13) Uiso 1 d . .
A7 O -0.2020(29) 0.0319(41) -0.3055(26) 0.109(14) Uiso 1 d . .
A8 O -0.0919(28) -0.1968(39) -0.1791(25) 0.104(13) Uiso 1 d . .
A9 O -0.0180(28) -0.2643(39) -0.0129(25) 0.104(13) Uiso 1 d . .
A10 O -0.1599(31) -0.4648(43) 0.0063(27) 0.116(16) Uiso 1 d . .
A11 O -0.0772(27) 0.5329(37) 0.1479(24) 0.101(13) Uiso 1 d . .
A12 O -0.0603(28) 0.3020(39) 0.1124(24) 0.102(13) Uiso 1 d . .
A13 O -0.1116(26) -0.4436(37) -0.0976(23) 0.098(12) Uiso 1 d . .

loop_
_atom_type_symbol
_atom_type_description
_atom_type_scat_dispersion_real
_atom_type_scat_dispersion_imag
_atom_type_scat_source
C C 0.0033 0.0016 'International Tables Vol C Tables 4.2.6.8 and 6.1.1.4'
H H 0.0000 0.0000 'International Tables Vol C Tables 4.2.6.8 and 6.1.1.4'
O O 0.0106 0.0060 'International Tables Vol C Tables 4.2.6.8 and 6.1.1.4'
Sb Sb -0.5866 1.5461 'International Tables Vol C Tables 4.2.6.8 and 6.1.1.4'
Fe Fe 0.3463 0.8444 'International Tables Vol C Tables 4.2.6.8 and 6.1.1.4'
W W -0.8490 6.8722 'International Tables Vol C Tables 4.2.6.8 and 6.1.1.4'
K K 0.2009 0.2494 'International Tables Vol C Tables 4.2.6.8 and 6.1.1.4'
Na Na 0.0362 0.0249 'International Tables Vol C Tables 4.2.6.8 and 6.1.1.4'

loop_
_geom_angle_atom_site_label_1
_geom_angle_atom_site_label_2
_geom_angle_atom_site_label_3
_geom_angle
_geom_angle_site_symmetry_1
_geom_angle_site_symmetry_3
_geom_angle_publ_flag
O33 W1 O23 101.3(10) . . ?
O33 W1 O28 100.5(9) . . ?
O23 W1 O28 101.5(10) . . ?
O33 W1 O19 88.9(8) . . ?
O23 W1 O19 94.2(9) . . ?
O28 W1 O19 159.6(8) . . ?
O33 W1 O12 160.7(10) . . ?
O23 W1 O12 94.8(9) . . ?
O28 W1 O12 86.4(8) . . ?
O19 W1 O12 79.4(8) . . ?
O33 W1 O8 89.9(9) . . ?
O23 W1 O8 163.5(8) . . ?
O28 W1 O8 88.0(9) . . ?
O19 W1 O8 73.8(8) . . ?
O12 W1 O8 72.2(9) . . ?
O4 W2 O13 102.3(9) . . ?
O4 W2 O12 100.6(11) . . ?
O13 W2 O12 95.9(10) . . ?
O4 W2 O1 95.8(9) . . ?
O13 W2 O1 159.8(9) . . ?
O12 W2 O1 89.6(9) . . ?
O4 W2 O9 99.6(10) . . ?
O13 W2 O9 84.9(9) . . ?
O12 W2 O9 159.1(9) . . ?
O1 W2 O9 83.2(9) . . ?
O4 W2 O8 169.5(9) . . ?
O13 W2 O8 87.2(8) . . ?
O12 W2 O8 73.6(9) . . ?
O1 W2 O8 75.7(8) . . ?
O9 W2 O8 85.6(8) . . ?
O4 W2 K3 50.9(7) . . ?
O13 W2 K3 151.6(6) . . ?
O12 W2 K3 98.1(7) . . ?
O1 W2 K3 44.9(6) . . ?
O9 W2 K3 90.6(6) . . ?
O8 W2 K3 120.4(6) . . ?
O7 W3 O19 100.8(10) . . ?
O7 W3 O1 99.8(9) . . ?
O19 W3 O1 89.5(8) . . ?
O7 W3 O18 102.0(9) . . ?
O19 W3 O18 92.6(8) . . ?
O1 W3 O18 157.3(8) . . ?
O7 W3 O11 101.5(11) . . ?
O19 W3 O11 157.7(9) . . ?
O1 W3 O11 86.5(9) . . ?
O18 W3 O11 83.1(8) . . ?
O7 W3 O8 170.9(10) . . ?
O19 W3 O8 72.5(8) . . ?
O1 W3 O8 74.4(8) . . ?
O18 W3 O8 84.6(7) . . ?
O11 W3 O8 85.3(9) . . ?
O7 W3 K1 55.5(9) . . ?
O19 W3 K1 45.7(6) . . ?
O1 W3 K1 91.1(6) . . ?
O18 W3 K1 106.5(6) . . ?
O11 W3 K1 156.1(6) . . ?
O8 W3 K1 116.8(6) . . ?
O5 W4 O9 101.8(9) . . ?
O5 W4 O10 100.6(9) . . ?
O9 W4 O10 90.7(9) . . ?
O5 W4 O14 96.7(9) . . ?
O9 W4 O14 85.2(9) . . ?
O10 W4 O14 162.7(8) . . ?
O5 W4 O15 102.6(9) . . ?
O9 W4 O15 155.2(9) . . ?
O10 W4 O15 88.9(9) . . ?
O14 W4 O15 87.8(9) . . ?
O5 W4 O2 170.7(8) . . ?
O9 W4 O2 83.0(8) . . ?
O10 W4 O2 87.2(7) . . ?
O14 W4 O2 75.6(7) . . ?
O15 W4 O2 72.3(8) . . ?
O24 W5 O29 104.1(9) . . ?
O24 W5 O20 98.7(10) . . ?
O29 W5 O20 95.3(9) . . ?
O24 W5 O14 100.8(9) . . ?
O29 W5 O14 153.5(8) . . ?
O20 W5 O14 89.6(9) . . ?
O24 W5 O13 102.1(10) . . ?
O29 W5 O13 86.0(8) . . ?
O20 W5 O13 158.2(9) . . ?
O14 W5 O13 80.1(8) . . ?
O24 W5 O2 173.0(9) . . ?
O29 W5 O2 79.5(8) . . ?
O20 W5 O2 74.9(8) . . ?
O14 W5 O2 76.7(7) . . ?
O13 W5 O2 84.0(8) . . ?
O25 W6 O30 103.4(11) . . ?
O25 W6 O21 102.0(10) . . ?
O30 W6 O21 88.8(10) . . ?
O25 W6 O15 97.9(10) . . ?
O30 W6 O15 158.7(10) . . ?
O21 W6 O15 88.1(8) . . ?
O25 W6 O20 96.7(10) . . ?
O30 W6 O20 87.6(10) . . ?
O21 W6 O20 161.3(9) . . ?
O15 W6 O20 88.6(9) . . ?
O25 W6 O2 166.7(9) . . ?
O30 W6 O2 85.4(9) . . ?
O21 W6 O2 88.0(8) . . ?
O15 W6 O2 73.4(8) . . ?
O20 W6 O2 73.4(8) . . ?
O25 W6 K2 80.9(8) . . ?
O30 W6 K2 133.6(8) . . ?
O21 W6 K2 46.1(6) . . ?
O15 W6 K2 51.2(7) . . ?
O20 W6 K2 138.3(6) . . ?
O2 W6 K2 100.4(5) . . ?
O6 W7 O11 102.5(11) . . ?
O6 W7 O10 100.0(10) . . ?
O11 W7 O10 91.6(9) . . ?
O6 W7 O16 101.3(11) . . ?
O11 W7 O16 155.3(10) . . ?
O10 W7 O16 90.4(9) . . ?
O6 W7 O17 96.4(10) . . ?
O11 W7 O17 85.4(9) . . ?
O10 W7 O17 163.6(9) . . ?
O16 W7 O17 85.8(9) . . ?
O6 W7 O3 169.9(9) . . ?
O11 W7 O3 82.9(9) . . ?
O10 W7 O3 88.2(8) . . ?
O16 W7 O3 72.6(9) . . ?
O17 W7 O3 75.4(8) . . ?
O6 W7 K2 86.8(9) . . ?
O11 W7 K2 144.2(7) . . ?
O10 W7 K2 52.7(7) . . ?
O16 W7 K2 43.5(7) . . ?
O17 W7 K2 128.3(7) . . ?
O3 W7 K2 93.7(5) . . ?
O26 W8 O31 105.1(10) . . ?
O26 W8 O22 97.2(10) . . ?
O31 W8 O22 93.1(10) . . ?
O26 W8 O21 102.5(10) . . ?
O31 W8 O21 87.3(9) . . ?
O22 W8 O21 159.5(9) . . ?
O26 W8 O16 94.9(10) . . ?
O31 W8 O16 159.3(10) . . ?
O22 W8 O16 89.5(9) . . ?
O21 W8 O16 83.2(8) . . ?
O26 W8 O3 163.4(9) . . ?
O31 W8 O3 89.7(9) . . ?
O22 W8 O3 74.2(8) . . ?
O21 W8 O3 85.3(8) . . ?
O16 W8 O3 71.2(9) . . ?
O26 W8 K2 78.8(7) . . ?
O31 W8 K2 130.8(7) . . ?
O22 W8 K2 135.8(7) . . ?
O21 W8 K2 45.3(6) . . ?
O16 W8 K2 47.8(7) . . ?
O3 W8 K2 97.3(5) . . ?
O26 W8 K3 89.7(7) . 4_565 ?
O31 W8 K3 54.2(7) . 4_565 ?
O22 W8 K3 43.1(7) . 4_565 ?
O21 W8 K3 141.5(6) . 4_565 ?
O16 W8 K3 132.6(7) . 4_565 ?
O3 W8 K3 93.1(5) . 4_565 ?
K2 W8 K3 168.3(2) . 4_565 ?
O27 W9 O18 99.8(10) . . ?
O27 W9 O17 100.6(10) . . ?
O18 W9 O17 87.1(9) . . ?
O27 W9 O32 101.0(10) . . ?
O18 W9 O32 88.1(9) . . ?
O17 W9 O32 158.3(9) . . ?
O27 W9 O22 102.7(11) . . ?
O18 W9 O22 157.5(8) . . ?
O17 W9 O22 86.7(9) . . ?
O32 W9 O22 89.7(10) . . ?
O27 W9 O3 174.3(11) . . ?
O18 W9 O3 84.7(8) . . ?
O17 W9 O3 76.0(8) . . ?
O32 W9 O3 82.5(8) . . ?
O22 W9 O3 72.7(8) . . ?
O27 W9 K3 78.8(8) . 4_565 ?
O18 W9 K3 137.4(6) . 4_565 ?
O17 W9 K3 135.3(7) . 4_565 ?
O32 W9 K3 51.5(7) . 4_565 ?
O22 W9 K3 51.1(7) . 4_565 ?
O3 W9 K3 100.3(5) . 4_565 ?
O35 W10 O34 103.5(11) . . ?
O35 W10 O32 94.1(11) . 3_455 ?
O34 W10 O32 96.2(11) . 3_455 ?
O35 W10 O29 97.3(10) . . ?
O34 W10 O29 95.6(11) . . ?
O32 W10 O29 161.2(8) 3_455 . ?
O35 W10 O28 90.9(9) . . ?
O34 W10 O28 165.6(9) . . ?
O32 W10 O28 82.4(8) 3_455 . ?
O29 W10 O28 82.5(8) . . ?
O35 W10 O33 167.3(9) . 3_455 ?
O34 W10 O33 89.2(9) . 3_455 ?
O32 W10 O33 84.5(8) 3_455 3_455 ?
O29 W10 O33 81.0(8) . 3_455 ?
O28 W10 O33 76.4(7) . 3_455 ?
O35 W10 K3 42.5(9) . 2_445 ?
O34 W10 K3 110.7(9) . 2_445 ?
O32 W10 K3 52.2(6) 3_455 2_445 ?
O29 W10 K3 135.1(6) . 2_445 ?
O28 W10 K3 79.8(6) . 2_445 ?
O33 W10 K3 132.8(6) 3_455 2_445 ?
O35 W10 K1 73.0(8) . 1_545 ?
O34 W10 K1 32.0(9) . 1_545 ?
O32 W10 K1 88.8(6) 3_455 1_545 ?
O29 W10 K1 108.8(6) . 1_545 ?
O28 W10 K1 161.1(6) . 1_545 ?
O33 W10 K1 119.5(5) 3_455 1_545 ?
K3 W10 K1 81.6(2) 2_445 1_545 ?
O2 Sb O8 91.2(8) . . ?
O2 Sb O3 89.3(8) . . ?
O8 Sb O3 92.4(9) . . ?
O31 Fe O30 86.5(10) 3_455 3_455 ?
O31 Fe O23 96.4(10) 3_455 . ?
O30 Fe O23 97.1(10) 3_455 . ?
O31 Fe OW3 99.5(10) 3_455 . ?
O30 Fe OW3 172.8(11) 3_455 . ?
O23 Fe OW3 86.3(11) . . ?
O31 Fe OW1 174.6(10) 3_455 . ?
O30 Fe OW1 88.4(10) 3_455 . ?
O23 Fe OW1 85.8(11) . . ?
OW3 Fe OW1 85.6(11) . . ?
O31 Fe OW2 91.7(11) 3_455 . ?
O30 Fe OW2 93.6(11) 3_455 . ?
O23 Fe OW2 166.9(10) . . ?
OW3 Fe OW2 82.2(12) . . ?
OW1 Fe OW2 87.1(11) . . ?
O34 K1 A2 173.7(9) 1_565 . ?
O34 K1 O27 68.0(8) 1_565 3_465 ?
A2 K1 O27 118.2(9) . 3_465 ?
O34 K1 A1 98.2(8) 1_565 . ?
A2 K1 A1 76.8(8) . . ?
O27 K1 A1 132.9(9) 3_465 . ?
O34 K1 O19 109.3(7) 1_565 . ?
A2 K1 O19 67.7(7) . . ?
O27 K1 O19 131.2(7) 3_465 . ?
A1 K1 O19 95.9(8) . . ?
O34 K1 A6 72.0(11) 1_565 . ?
A2 K1 A6 111.2(11) . . ?
O27 K1 A6 63.9(11) 3_465 . ?
A1 K1 A6 157.0(13) . . ?
O19 K1 A6 69.1(11) . . ?
O34 K1 O4 99.5(7) 1_565 2_455 ?
A2 K1 O4 83.1(7) . 2_455 ?
O27 K1 O4 64.4(7) 3_465 2_455 ?
A1 K1 O4 74.7(8) . 2_455 ?
O19 K1 O4 150.8(7) . 2_455 ?
A6 K1 O4 126.7(11) . 2_455 ?
O34 K1 O7 73.5(7) 1_565 . ?
A2 K1 O7 100.5(7) . . ?
O27 K1 O7 140.0(7) 3_465 . ?
A1 K1 O7 62.5(8) . . ?
O19 K1 O7 54.2(6) . . ?
A6 K1 O7 94.6(11) . . ?
O4 K1 O7 134.5(7) 2_455 . ?
O34 K1 OW1 116.1(7) 1_565 . ?
A2 K1 OW1 69.5(7) . . ?
O27 K1 OW1 60.9(7) 3_465 . ?
A1 K1 OW1 144.7(8) . . ?
O19 K1 OW1 80.8(7) . . ?
A6 K1 OW1 52.7(11) . . ?
O4 K1 OW1 91.1(7) 2_455 . ?
O7 K1 OW1 133.0(7) . . ?
O34 K1 W3 92.6(6) 1_565 . ?
A2 K1 W3 82.4(6) . . ?
O27 K1 W3 145.7(6) 3_465 . ?
A1 K1 W3 75.8(7) . . ?
O19 K1 W3 28.2(4) . . ?
A6 K1 W3 83.7(10) . . ?
O4 K1 W3 149.4(5) 2_455 . ?
O7 K1 W3 26.1(4) . . ?
OW1 K1 W3 108.7(6) . . ?
O34 K1 W10 19.5(5) 1_565 1_565 ?
A2 K1 W10 160.4(6) . 1_565 ?
O27 K1 W10 63.6(6) 3_465 1_565 ?
A1 K1 W10 88.4(6) . 1_565 ?
O19 K1 W10 127.4(5) . 1_565 ?
A6 K1 W10 87.4(9) . 1_565 ?
O4 K1 W10 80.7(5) 2_455 1_565 ?
O7 K1 W10 83.3(5) . 1_565 ?
OW1 K1 W10 121.6(5) . 1_565 ?
W3 K1 W10 106.5(2) . 1_565 ?
A8 K2 O5 74.4(11) . 3 ?
A8 K2 A3 132.3(13) . . ?
O5 K2 A3 71.6(8) 3 . ?
A8 K2 O21 93.3(12) . . ?
O5 K2 O21 121.0(7) 3 . ?
A3 K2 O21 132.9(9) . . ?
A8 K2 O16 143.7(12) . . ?
O5 K2 O16 130.9(8) 3 . ?
A3 K2 O16 83.8(8) . . ?
O21 K2 O16 52.8(6) . . ?
A8 K2 A7 84.4(14) . . ?
O5 K2 A7 139.3(12) 3 . ?
A3 K2 A7 100.6(12) . . ?
O21 K2 A7 94.0(11) . . ?
O16 K2 A7 85.7(11) . . ?
A8 K2 A4 73.4(14) . . ?
O5 K2 A4 71.5(9) 3 . ?
A3 K2 A4 64.8(11) . . ?
O21 K2 A4 159.2(9) . . ?
O16 K2 A4 134.0(10) . . ?
A7 K2 A4 69.4(12) . . ?
A8 K2 O15 79.3(12) . . ?
O5 K2 O15 67.8(6) 3 . ?
A3 K2 O15 115.9(9) . . ?
O21 K2 O15 53.2(6) . . ?
O16 K2 O15 87.4(7) . . ?
A7 K2 O15 141.8(11) . . ?
A4 K2 O15 135.6(9) . . ?
A8 K2 O10 129.7(12) . . ?
O5 K2 O10 81.9(6) 3 . ?
A3 K2 O10 76.8(9) . . ?
O21 K2 O10 62.4(6) . . ?
O16 K2 O10 50.8(6) . . ?
A7 K2 O10 136.5(11) . . ?
A4 K2 O10 138.4(9) . . ?
O15 K2 O10 50.5(6) . . ?
A8 K2 A5 54.9(12) . . ?
O5 K2 A5 127.4(8) 3 . ?
A3 K2 A5 155.0(10) . . ?
O21 K2 A5 56.1(9) . . ?
O16 K2 A5 91.4(8) . . ?
A7 K2 A5 54.5(12) . . ?
A4 K2 A5 103.2(11) . . ?
O15 K2 A5 88.2(9) . . ?
O10 K2 A5 118.5(9) . . ?
A8 K2 W6 74.7(12) . . ?
O5 K2 W6 94.9(5) 3 . ?
A3 K2 W6 139.9(8) . . ?
O21 K2 W6 28.3(4) . . ?
O16 K2 W6 77.2(5) . . ?
A7 K2 W6 112.7(10) . . ?
A4 K2 W6 147.6(8) . . ?
O15 K2 W6 29.5(4) . . ?
O10 K2 W6 63.7(4) . . ?
A5 K2 W6 61.3(8) . . ?
A8 K2 W8 113.7(11) . . ?
O5 K2 W8 142.8(6) 3 . ?
A3 K2 W8 113.6(7) . . ?
O21 K2 W8 28.2(4) . . ?
O16 K2 W8 30.0(4) . . ?
A7 K2 W8 77.5(10) . . ?
A4 K2 W8 145.4(8) . . ?
O15 K2 W8 77.9(4) . . ?
O10 K2 W8 64.9(4) . . ?
A5 K2 W8 63.0(7) . . ?
W6 K2 W8 56.37(15) . . ?
O35 K3 A1 79.1(8) 2_455 . ?
O35 K3 O1 98.3(7) 2_455 . ?
A1 K3 O1 80.5(7) . . ?
O35 K3 A11 148.8(12) 2_455 . ?
A1 K3 A11 72.0(12) . . ?
O1 K3 A11 88.3(10) . . ?
O35 K3 O22 104.9(7) 2_455 4_666 ?
A1 K3 O22 150.8(8) . 4_666 ?
O1 K3 O22 126.3(7) . 4_666 ?
A11 K3 O22 95.2(11) . 4_666 ?
O35 K3 O32 54.1(7) 2_455 4_666 ?
A1 K3 O32 115.3(9) . 4_666 ?
O1 K3 O32 140.4(7) . 4_666 ?
A11 K3 O32 130.5(10) . 4_666 ?
O22 K3 O32 53.6(7) 4_666 4_666 ?
O35 K3 A12 150.0(11) 2_455 . ?
A1 K3 A12 113.7(11) . . ?
O1 K3 A12 60.0(10) . . ?
A11 K3 A12 57.3(13) . . ?
O22 K3 A12 77.4(10) 4_666 . ?
O32 K3 A12 129.5(10) 4_666 . ?
O35 K3 O4 72.5(7) 2_455 . ?
A1 K3 O4 118.6(8) . . ?
O1 K3 O4 52.5(6) . . ?
A11 K3 O4 132.1(11) . . ?
O22 K3 O4 89.7(6) 4_666 . ?
O32 K3 O4 89.6(6) 4_666 . ?
A12 K3 O4 77.6(10) . . ?
O35 K3 O31 106.3(7) 2_455 4_666 ?
A1 K3 O31 101.3(7) . 4_666 ?
O1 K3 O31 155.3(7) . 4_666 ?
A11 K3 O31 69.3(10) . 4_666 ?
O22 K3 O31 49.5(6) 4_666 4_666 ?
O32 K3 O31 61.2(6) 4_666 4_666 ?
A12 K3 O31 97.8(10) . 4_666 ?
O4 K3 O31 138.3(6) . 4_666 ?
O35 K3 W10 24.1(5) 2_455 2_455 ?
A1 K3 W10 93.5(7) . 2_455 ?
O1 K3 W10 120.0(5) . 2_455 ?
A11 K3 W10 146.3(10) . 2_455 ?
O22 K3 W10 82.9(5) 4_666 2_455 ?
O32 K3 W10 30.2(4) 4_666 2_455 ?
A12 K3 W10 151.3(9) . 2_455 ?
O4 K3 W10 81.7(5) . 2_455 ?
O31 K3 W10 84.6(5) 4_666 2_455 ?
O35 K3 W9 75.1(5) 2_455 4_666 ?
A1 K3 W9 144.7(7) . 4_666 ?
O1 K3 W9 126.6(5) . 4_666 ?
A11 K3 W9 124.5(9) . 4_666 ?
O22 K3 W9 30.3(5) 4_666 4_666 ?
O32 K3 W9 29.5(4) 4_666 4_666 ?
A12 K3 W9 100.5(9) . 4_666 ?
O4 K3 W9 75.8(4) . 4_666 ?
O31 K3 W9 64.3(4) 4_666 4_666 ?
W10 K3 W9 54.8(2) 2_455 4_666 ?
O35 K3 W2 84.6(5) 2_455 . ?
A1 K3 W2 101.4(6) . . ?
O1 K3 W2 27.8(4) . . ?
A11 K3 W2 112.0(10) . . ?
O22 K3 W2 107.7(5) 4_666 . ?
O32 K3 W2 113.8(5) 4_666 . ?
A12 K3 W2 66.7(9) . . ?
O4 K3 W2 24.7(4) . . ?
O31 K3 W2 156.2(5) 4_666 . ?
W10 K3 W2 100.5(3) 2_455 . ?
W9 K3 W2 99.6(3) 4_666 . ?
W3 O1 W2 119.3(9) . . ?
W3 O1 K3 132.8(9) . . ?
W2 O1 K3 107.3(8) . . ?
Sb O2 W5 115.4(10) . . ?
Sb O2 W6 112.6(8) . . ?
W5 O2 W6 94.4(7) . . ?
Sb O2 W4 138.2(9) . . ?
W5 O2 W4 92.3(6) . . ?
W6 O2 W4 94.5(8) . . ?
Sb O3 W8 112.7(9) . . ?
Sb O3 W7 138.0(9) . . ?
W8 O3 W7 96.3(8) . . ?
Sb O3 W9 114.6(9) . . ?
W8 O3 W9 94.1(7) . . ?
W7 O3 W9 91.8(7) . . ?
W2 O4 K1 132.8(11) . 2_445 ?
W2 O4 K3 104.4(9) . . ?
K1 O4 K3 114.1(7) 2_445 . ?
W4 O5 K2 147.4(11) . 3 ?
W3 O7 K1 98.3(10) . . ?
Sb O8 W1 109.2(10) . . ?
Sb O8 W2 129.1(10) . . ?
W1 O8 W2 97.0(9) . . ?
Sb O8 W3 128.2(11) . . ?
W1 O8 W3 94.6(8) . . ?
W2 O8 W3 90.5(7) . . ?
W4 O9 W2 145.4(12) . . ?
W7 O10 W4 152.5(13) . . ?
W7 O10 K2 100.1(8) . . ?
W4 O10 K2 102.9(8) . . ?
W7 O11 W3 149.5(12) . . ?
W2 O12 W1 117.0(12) . . ?
W2 O13 W5 147.5(13) . . ?
W4 O14 W5 115.2(9) . . ?
W6 O15 W4 119.8(12) . . ?
W6 O15 K2 99.2(8) . . ?
W4 O15 K2 109.5(9) . . ?
W7 O16 W8 119.8(13) . . ?
W7 O16 K2 110.1(9) . . ?
W8 O16 K2 102.2(9) . . ?
W9 O17 W7 115.9(11) . . ?
W9 O18 W3 146.8(11) . . ?
W3 O19 W1 118.6(10) . . ?
W3 O19 K1 106.1(8) . . ?
W1 O19 K1 134.6(10) . . ?
W5 O20 W6 117.3(10) . . ?
W6 O21 W8 147.2(12) . . ?
W6 O21 K2 105.6(8) . . ?
W8 O21 K2 106.5(8) . . ?
W8 O22 W9 119.0(11) . . ?
W8 O22 K3 111.5(9) . 4_565 ?
W9 O22 K3 98.6(9) . 4_565 ?
W1 O23 Fe 170.4(12) . . ?
W9 O27 K1 141.3(14) . 3_465 ?
W1 O28 W10 177.0(10) . . ?
W5 O29 W10 130.4(10) . . ?
W6 O30 Fe 138.4(15) . 3_455 ?
W8 O31 Fe 141.7(13) . 3_455 ?
W8 O31 K3 99.8(9) . 4_565 ?
Fe O31 K3 113.7(9) 3_455 4_565 ?
W9 O32 W10 132.2(12) . 3_455 ?
W9 O32 K3 99.0(9) . 4_565 ?
W10 O32 K3 97.6(8) 3_455 4_565 ?
W1 O33 W10 179.4(11) . 3_455 ?
W10 O34 K1 128.5(13) . 1_545 ?
W10 O35 K3 113.4(11) . 2_445 ?
Fe OW1 K1 129.8(12) . . ?
K1 A1 K3 127.3(10) . . ?

loop_
_geom_bond_atom_site_label_1
_geom_bond_atom_site_label_2
_geom_bond_distance
_geom_bond_site_symmetry_2
_geom_bond_publ_flag
W1 O33 1.76(2) . ?
W1 O23 1.78(2) . ?
W1 O28 1.84(2) . ?
W1 O19 2.03(2) . ?
W1 O12 2.09(2) . ?
W1 O8 2.20(2) . ?
W2 O4 1.70(2) . ?
W2 O13 1.87(2) . ?
W2 O12 1.87(2) . ?
W2 O1 1.93(2) . ?
W2 O9 1.97(2) . ?
W2 O8 2.31(2) . ?
W2 K3 3.945(12) . ?
W3 O7 1.70(2) . ?
W3 O19 1.88(2) . ?
W3 O1 1.93(2) . ?
W3 O18 1.94(2) . ?
W3 O11 1.99(2) . ?
W3 O8 2.37(2) . ?
W3 K1 3.819(9) . ?
W4 O5 1.70(2) . ?
W4 O9 1.88(2) . ?
W4 O10 1.92(2) . ?
W4 O14 1.94(2) . ?
W4 O15 1.95(2) . ?
W4 O2 2.31(2) . ?
W5 O24 1.71(2) . ?
W5 O29 1.88(2) . ?
W5 O20 1.91(2) . ?
W5 O14 1.95(2) . ?
W5 O13 1.97(2) . ?
W5 O2 2.25(2) . ?
W6 O25 1.73(2) . ?
W6 O30 1.81(2) . ?
W6 O21 1.91(2) . ?
W6 O15 1.94(2) . ?
W6 O20 1.97(2) . ?
W6 O2 2.27(2) . ?
W6 K2 3.881(11) . ?
W7 O6 1.74(3) . ?
W7 O11 1.85(2) . ?
W7 O10 1.88(2) . ?
W7 O16 1.91(2) . ?
W7 O17 1.95(2) . ?
W7 O3 2.28(2) . ?
W7 K2 4.043(11) . ?
W8 O26 1.70(2) . ?
W8 O31 1.84(2) . ?
W8 O22 1.90(2) . ?
W8 O21 1.93(2) . ?
W8 O16 2.00(2) . ?
W8 O3 2.27(2) . ?
W8 K2 3.912(10) . ?
W8 K3 4.129(11) 4_565 ?
W9 O27 1.72(2) . ?
W9 O18 1.89(2) . ?
W9 O17 1.91(2) . ?
W9 O32 1.92(2) . ?
W9 O22 1.97(2) . ?
W9 O3 2.28(2) . ?
W9 K3 3.853(11) 4_565 ?
W10 O35 1.70(2) . ?
W10 O34 1.72(2) . ?
W10 O32 1.95(2) 3_455 ?
W10 O29 1.99(2) . ?
W10 O28 2.09(2) . ?
W10 O33 2.18(2) 3_455 ?
W10 K3 3.831(12) 2_445 ?
W10 K1 4.031(10) 1_545 ?
Sb O2 2.00(2) . ?
Sb O8 2.01(2) . ?
Sb O3 2.02(2) . ?
Fe O31 1.92(2) 3_455 ?
Fe O30 1.93(2) 3_455 ?
Fe O23 1.95(2) . ?
Fe OW3 2.04(3) . ?
Fe OW1 2.07(3) . ?
Fe OW2 2.08(3) . ?
K1 O34 2.73(3) 1_565 ?
K1 A2 2.77(3) . ?
K1 O27 2.78(3) 3_465 ?
K1 A1 2.80(3) . ?
K1 O19 2.85(2) . ?
K1 A6 2.96(5) . ?
K1 O4 2.96(2) 2_455 ?
K1 O7 3.18(3) . ?
K1 OW1 3.26(3) . ?
K1 W10 4.031(10) 1_565 ?
K2 A8 2.74(5) . ?
K2 O5 2.77(2) 3 ?
K2 A3 2.87(3) . ?
K2 O21 2.90(2) . ?
K2 O16 2.97(3) . ?
K2 A7 3.02(5) . ?
K2 A4 3.03(5) . ?
K2 O15 3.07(3) . ?
K2 O10 3.27(2) . ?
K2 A5 3.37(4) . ?
K3 O35 2.82(3) 2_455 ?
K3 A1 2.84(3) . ?
K3 O1 2.92(2) . ?
K3 A11 2.92(5) . ?
K3 O22 3.03(2) 4_666 ?
K3 O32 3.05(2) 4_666 ?
K3 A12 3.15(6) . ?
K3 O4 3.16(2) . ?
K3 O31 3.40(2) 4_666 ?
K3 W10 3.831(12) 2_455 ?
K3 W9 3.853(11) 4_666 ?
O4 K1 2.96(2) 2_445 ?
O5 K2 2.77(2) 3 ?
O22 K3 3.03(2) 4_565 ?
O27 K1 2.78(3) 3_465 ?
O30 Fe 1.93(2) 3_455 ?
O31 Fe 1.92(2) 3_455 ?
O31 K3 3.40(2) 4_565 ?
O32 W10 1.95(2) 3_455 ?
O32 K3 3.05(2) 4_565 ?
O33 W10 2.18(2) 3_455 ?
O34 K1 2.73(3) 1_545 ?
O35 K3 2.82(3) 2_445 ?
